data_2243181
loop_
_publ_author_name
'Thammakan, Supaphorn'
'Panyarat, Kitt'
'Rujiwatra, Apinpus'

_publ_section_title
;
 Organically pillared layer framework of [Eu(NH~2~--BDC)(ox)(H~3~O)]
;
_journal_coeditor_code JJ2217
_journal_issue 12
_journal_name_full 'Acta Crystallographica Section E'
_journal_page_first 1833
_journal_page_last 1838
_journal_paper_doi 10.1107/S2056989019014713
_journal_volume 75
_journal_year 2019
_chemical_formula_iupac '[Eu (C8 H5 N1 O4) (C2 O4) (H3 O)]'
_chemical_formula_moiety 'C10 H6.02 Eu N1.01 O9'
_chemical_formula_sum 'C10 H6.02 Eu N1.01 O9'
_chemical_formula_weight 436.32
_chemical_name_systematic Poly[(\m~6~-oxalato)(oxomium)(\m~5~-2-aminobenzene-1,4-dicarboxylato)europium(III)]
_space_group_crystal_system monoclinic
_space_group_IT_number 14
_space_group_name_Hall '-P 2ybc'
_space_group_name_H-M_alt 'P 1 21/c 1'
_atom_sites_solution_hydrogens mixed
_cell_angle_alpha 90
_cell_angle_beta 110.275(3)
_cell_angle_gamma 90
_cell_formula_units_Z 4
_cell_length_a 11.8348(3)
_cell_length_b 11.3208(3)
_cell_length_c 10.6531(3)
_cell_measurement_reflns_used 9488
_cell_measurement_temperature 293(2)
_cell_measurement_theta_max 27.2450
_cell_measurement_theta_min 1.8250
_cell_volume 1338.86(7)
_computing_cell_refinement
;
CrysAlis PRO (Rigaku OD, 2018)
;
_computing_data_collection
;
CrysAlis PRO (Rigaku OD, 2018)
;
_computing_data_reduction
;
CrysAlis PRO (Rigaku OD, 2018)
;
_computing_molecular_graphics
;
<i>OLEX2</i> (Dolomanov <i>et al.</i>,  2009)
;
_computing_publication_material
;
<i>OLEX2</i> (Dolomanov <i>et al.</i>,  2009)
;
_computing_structure_refinement
;
SHELXL (Sheldrick, 2015a)
;
_computing_structure_solution
;
SHELXT (Sheldrick, 2015b)
;
_diffrn_ambient_temperature 293(2)
_diffrn_measured_fraction_theta_full 0.999
_diffrn_measured_fraction_theta_max 0.948
_diffrn_measurement_device 'four-circle diffractometer'
_diffrn_measurement_device_type 'Rigaku OD SuperNova, single source at offset/far, HyPix3000'
_diffrn_measurement_method '\w scans'
_diffrn_radiation_type MoK\a
_diffrn_radiation_wavelength 0.71073
_diffrn_reflns_av_R_equivalents 0.0499
_diffrn_reflns_av_unetI/netI 0.0428
_diffrn_reflns_limit_h_max 15
_diffrn_reflns_limit_h_min -14
_diffrn_reflns_limit_k_max 14
_diffrn_reflns_limit_k_min -11
_diffrn_reflns_limit_l_max 13
_diffrn_reflns_limit_l_min -13
_diffrn_reflns_number 15479
_diffrn_reflns_theta_full 25.242
_diffrn_reflns_theta_max 27.389
_diffrn_reflns_theta_min 1.834
_diffrn_source 'micro-focus sealed X-ray tube'
_exptl_absorpt_coefficient_mu 4.730
_exptl_absorpt_correction_T_max 0.789
_exptl_absorpt_correction_T_min 0.753
_exptl_absorpt_correction_type multi-scan
_exptl_absorpt_process_details
;
(CrysAlis PRO; Rigaku OD, 2018)
;
_exptl_crystal_colour 'clear light yellow'
_exptl_crystal_density_diffrn 2.165
_exptl_crystal_description block
_exptl_crystal_F_000 832
_exptl_crystal_size_max 0.2
_exptl_crystal_size_mid 0.05
_exptl_crystal_size_min 0.05
_refine_diff_density_max 0.607
_refine_diff_density_min -0.539
_refine_ls_extinction_method none
_refine_ls_goodness_of_fit_ref 1.086
_refine_ls_hydrogen_treatment mixed
_refine_ls_matrix_type full
_refine_ls_number_parameters 222
_refine_ls_number_reflns 2882
_refine_ls_number_restraints 4
_refine_ls_restrained_S_all 1.085
_refine_ls_R_factor_all 0.0354
_refine_ls_R_factor_gt 0.0279
_refine_ls_shift/su_max 0.001
_refine_ls_shift/su_mean 0.000
_refine_ls_structure_factor_coef Fsqd
_refine_ls_weighting_details 'w=1/[\s^2^(Fo^2^)+(0.0305P)^2^+0.0276P] where P=(Fo^2^+2Fc^2^)/3'
_refine_ls_weighting_scheme calc
_refine_ls_wR_factor_gt 0.0628
_refine_ls_wR_factor_ref 0.0668
_reflns_number_gt 2458
_reflns_number_total 2882
_reflns_threshold_expression 'I > 2\s(I)'
_cod_data_source_file jj2217sup1.cif
_cod_data_source_block I
_cod_original_sg_symbol_H-M 'P 21/c'
_cod_database_code 2243181
_shelx_space_group_comment
;
The symmetry employed for this shelxl refinement is uniquely defined
by the following loop, which should always be used as a source of
symmetry information in preference to the above space-group names.
They are only intended as comments.
;

loop_
_space_group_symop_operation_xyz
'x, y, z'
'-x, y+1/2, -z+1/2'
'-x, -y, -z'
'x, -y-1/2, z-1/2'

loop_
_atom_site_type_symbol
_atom_site_label
_atom_site_fract_x
_atom_site_fract_y
_atom_site_fract_z
_atom_site_U_iso_or_equiv
_atom_site_adp_type
_atom_site_calc_flag
_atom_site_occupancy
_atom_site_disorder_assembly
_atom_site_disorder_group
Eu Eu1A 0.07429(2) 0.61284(2) 0.15674(2) 0.01311(9) Uani d 0.8558(8) A 2
O O6 0.0486(2) 0.7311(2) 0.3456(2) 0.0298(6) Uani d 1 . .
O O8 -0.0221(2) 0.89620(19) 0.4069(3) 0.0248(6) Uani d 1 . .
O O5 -0.0175(2) 0.8135(2) 0.0928(2) 0.0314(6) Uani d 1 . .
O O2 0.1449(2) 0.4078(2) -0.1090(3) 0.0315(7) Uani d 1 . .
O O7 -0.0772(2) 0.9814(2) 0.1603(2) 0.0298(6) Uani d 1 . .
O O4 0.7236(2) 0.1331(2) 0.1432(3) 0.0356(7) Uani d 1 . .
O O1 0.2130(2) 0.5301(3) 0.0649(3) 0.0385(7) Uani d 1 . .
O O3 0.7668(2) 0.2640(2) 0.3050(3) 0.0366(7) Uani d 1 . .
C C10 0.0008(3) 0.8307(3) 0.3236(4) 0.0212(8) Uani d 1 . .
C C1 0.2274(3) 0.4463(4) -0.0068(4) 0.0278(9) Uani d 1 . .
C C9 -0.0344(3) 0.8795(3) 0.1784(4) 0.0229(9) Uani d 1 . .
C C8 0.6941(3) 0.2224(4) 0.1960(4) 0.0290(9) Uani d 1 . .
C C2 0.3499(3) 0.3911(3) 0.0360(4) 0.0319(10) Uani d 1 . .
C C5 0.5750(3) 0.2802(4) 0.1344(4) 0.0353(10) Uani d 1 . .
C C6 0.5557(4) 0.3900(4) 0.1808(5) 0.0502(14) Uani d 1 . .
H H6 0.619345 0.426877 0.246414 0.060 Uiso calc 1 . .
C C3 0.3677(4) 0.2839(4) -0.0150(5) 0.0513(13) Uani d 1 . .
C C7 0.4454(4) 0.4470(4) 0.1332(5) 0.0480(12) Uani d 1 . .
C C4 0.4805(4) 0.2271(4) 0.0321(5) 0.0528(13) Uani d 1 . .
N N2 0.4834(8) 0.1125(8) -0.0128(12) 0.066(3) Uani d 0.439(6) . .
H H2A 0.512716 0.113790 -0.078500 0.080 Uiso d 0.439(6) . .
H H2B 0.531521 0.063870 0.047841 0.080 Uiso d 0.439(6) . .
N N3 0.4511(10) 0.5604(13) 0.1717(14) 0.066(3) Uani d 0.312(6) . .
H H3A 0.407927 0.583997 0.230300 0.080 Uiso d 0.312(6) . .
H H3B 0.527520 0.590092 0.221251 0.080 Uiso d 0.312(6) . .
N N1 0.2993(12) 0.2381(15) -0.1365(15) 0.066(3) Uani d 0.261(6) . .
H H1A 0.286630 0.164575 -0.125872 0.080 Uiso d 0.261(6) . .
H H1B 0.231669 0.274954 -0.165662 0.080 Uiso d 0.261(6) . .
Eu Eu1B 0.82330(16) 0.39654(13) 0.47691(17) 0.0427(7) Uani d 0.1442(8) A 1
O O9W 0.8080(3) 0.5707(3) 0.3580(3) 0.0593(9) Uani d 1 . .
H H9WA 0.816(5) 0.581(4) 0.258(4) 0.089 Uiso d 1 B 2
H H9WB 0.881(4) 0.620(4) 0.433(5) 0.089 Uiso d 1 C 2
H H9WC 0.725(4) 0.578(6) 0.383(7) 0.15(3) Uiso d 1 D 2

loop_
_atom_site_aniso_label
_atom_site_aniso_U_11
_atom_site_aniso_U_22
_atom_site_aniso_U_33
_atom_site_aniso_U_12
_atom_site_aniso_U_13
_atom_site_aniso_U_23
Eu1A 0.01489(13) 0.00998(14) 0.01356(13) -0.00037(7) 0.00379(9) -0.00035(8)
O6 0.0446(16) 0.0207(15) 0.0244(14) 0.0096(12) 0.0121(12) 0.0042(12)
O8 0.0355(15) 0.0197(15) 0.0206(15) 0.0018(11) 0.0114(13) -0.0022(11)
O5 0.0494(17) 0.0224(16) 0.0230(14) 0.0099(13) 0.0133(13) 0.0000(12)
O2 0.0215(14) 0.0420(19) 0.0291(16) -0.0002(12) 0.0064(12) -0.0073(13)
O7 0.0425(16) 0.0182(15) 0.0244(14) 0.0085(12) 0.0060(12) 0.0020(12)
O4 0.0320(16) 0.0368(18) 0.0329(17) 0.0101(12) 0.0045(13) -0.0070(13)
O1 0.0243(14) 0.048(2) 0.0420(17) 0.0037(13) 0.0095(13) -0.0161(15)
O3 0.0306(15) 0.0333(18) 0.0357(17) 0.0088(13) -0.0014(13) -0.0089(14)
C10 0.0242(19) 0.014(2) 0.026(2) -0.0034(16) 0.0088(16) -0.0023(17)
C1 0.025(2) 0.030(2) 0.029(2) -0.0008(18) 0.0107(18) -0.0008(19)
C9 0.026(2) 0.021(2) 0.017(2) 0.0012(16) 0.0008(17) 0.0012(16)
C8 0.028(2) 0.027(2) 0.028(2) 0.0023(18) 0.0054(18) -0.0028(19)
C2 0.025(2) 0.033(3) 0.035(2) 0.0063(17) 0.0074(19) -0.0015(19)
C5 0.030(2) 0.035(3) 0.036(2) 0.0084(18) 0.005(2) -0.004(2)
C6 0.031(3) 0.044(3) 0.056(3) 0.013(2) -0.010(2) -0.020(2)
C3 0.031(2) 0.048(3) 0.058(3) 0.009(2) -0.006(2) -0.017(3)
C7 0.035(2) 0.046(3) 0.052(3) 0.015(2) 0.001(2) -0.016(3)
C4 0.042(3) 0.053(3) 0.049(3) 0.018(2) -0.003(2) -0.019(3)
N2 0.033(4) 0.064(5) 0.081(6) 0.026(3) -0.007(4) -0.040(4)
N3 0.033(4) 0.064(5) 0.081(6) 0.026(3) -0.007(4) -0.040(4)
N1 0.033(4) 0.064(5) 0.081(6) 0.026(3) -0.007(4) -0.040(4)
Eu1B 0.0590(12) 0.0319(11) 0.0319(10) -0.0013(7) 0.0090(8) -0.0028(7)
O9W 0.076(3) 0.056(2) 0.044(2) -0.014(2) 0.0174(19) 0.0008(19)

loop_
_atom_type_symbol
_atom_type_description
_atom_type_scat_dispersion_real
_atom_type_scat_dispersion_imag
_atom_type_scat_source
C C 0.0033 0.0016 'International Tables Vol C Tables 4.2.6.8 and 6.1.1.4'
H H 0.0000 0.0000 'International Tables Vol C Tables 4.2.6.8 and 6.1.1.4'
Eu Eu -0.1578 3.6682 'International Tables Vol C Tables 4.2.6.8 and 6.1.1.4'
N N 0.0061 0.0033 'International Tables Vol C Tables 4.2.6.8 and 6.1.1.4'
O O 0.0106 0.0060 'International Tables Vol C Tables 4.2.6.8 and 6.1.1.4'

loop_
_geom_angle_atom_site_label_1
_geom_angle_atom_site_label_2
_geom_angle_atom_site_label_3
_geom_angle_site_symmetry_1
_geom_angle_site_symmetry_3
_geom_angle
O6 Eu1A Eu1A . 3_565 147.91(6)
O6 Eu1A O8 . 2_545 129.40(8)
O6 Eu1A O4 . 2_655 68.33(9)
O8 Eu1A Eu1A 4_575 3_565 36.75(5)
O8 Eu1A Eu1A 2_545 3_565 35.85(6)
O8 Eu1A O6 4_575 . 137.05(8)
O8 Eu1A O8 4_575 2_545 72.60(9)
O8 Eu1A O4 2_545 2_655 111.70(8)
O8 Eu1A O4 4_575 2_655 145.39(9)
O5 Eu1A Eu1A . 3_565 108.73(6)
O5 Eu1A O6 . . 64.84(8)
O5 Eu1A O8 . 4_575 75.76(8)
O5 Eu1A O8 . 2_545 138.85(8)
O5 Eu1A O4 . 2_655 109.32(8)
O2 Eu1A Eu1A 3_565 3_565 69.48(6)
O2 Eu1A O6 3_565 . 78.84(8)
O2 Eu1A O8 3_565 4_575 73.70(9)
O2 Eu1A O8 3_565 2_545 73.49(8)
O2 Eu1A O5 3_565 . 72.87(8)
O2 Eu1A O4 3_565 2_655 140.91(9)
O7 Eu1A Eu1A 2_545 3_565 98.87(6)
O7 Eu1A O6 2_545 . 70.07(9)
O7 Eu1A O8 2_545 2_545 64.12(8)
O7 Eu1A O8 2_545 4_575 134.20(8)
O7 Eu1A O5 2_545 . 130.79(9)
O7 Eu1A O2 2_545 3_565 80.22(9)
O7 Eu1A O4 2_545 2_655 69.26(8)
O7 Eu1A O3 2_545 2_655 119.41(9)
O4 Eu1A Eu1A 2_655 3_565 137.47(6)
O1 Eu1A Eu1A . 3_565 65.16(6)
O1 Eu1A O6 . . 146.09(8)
O1 Eu1A O8 . 2_545 69.59(9)
O1 Eu1A O8 . 4_575 70.84(8)
O1 Eu1A O5 . . 122.76(9)
O1 Eu1A O2 . 3_565 134.63(9)
O1 Eu1A O7 . 2_545 105.55(9)
O1 Eu1A O4 . 2_655 78.60(9)
O1 Eu1A O3 . 2_655 75.28(9)
O3 Eu1A Eu1A 2_655 3_565 130.96(7)
O3 Eu1A O6 2_655 . 78.21(9)
O3 Eu1A O8 2_655 4_575 104.11(8)
O3 Eu1A O8 2_655 2_545 143.79(9)
O3 Eu1A O5 2_655 . 69.54(8)
O3 Eu1A O2 2_655 3_565 141.55(9)
O3 Eu1A O4 2_655 2_655 51.17(8)
C10 O6 Eu1A . . 120.2(2)
C10 O6 Eu1B . 3_666 143.1(2)
C10 O8 Eu1A . 4_576 126.6(2)
C10 O8 Eu1A . 2 118.0(2)
C9 O5 Eu1A . . 120.6(2)
C9 O5 Eu1B . 2_655 110.2(2)
C1 O2 Eu1A . 3_565 130.7(2)
C9 O7 Eu1A . 2 123.2(2)
C9 O7 Eu1B . 4_475 137.1(2)
Eu1B O7 Eu1A 4_475 2 99.74(10)
C8 O4 Eu1A . 2_645 91.4(2)
C8 O4 Eu1B . 4_565 134.7(3)
Eu1B O4 Eu1A 4_565 2_645 92.50(9)
C1 O1 Eu1A . . 143.2(2)
C8 O3 Eu1A . 2_645 97.5(2)
C8 O3 Eu1B . . 153.3(3)
Eu1B O3 Eu1A . 2_645 109.19(11)
O6 C10 O8 . . 126.6(3)
O6 C10 C9 . . 117.1(3)
O8 C10 C9 . . 116.3(3)
O2 C1 O1 . . 123.6(3)
O2 C1 C2 . . 119.8(4)
O1 C1 C2 . . 116.6(3)
O5 C9 C10 . . 117.2(3)
O7 C9 O5 . . 126.9(4)
O7 C9 C10 . . 115.9(3)
O4 C8 Eu1A . 2_645 63.02(19)
O4 C8 O3 . . 119.9(3)
O4 C8 C5 . . 121.5(3)
O3 C8 Eu1A . 2_645 56.94(18)
O3 C8 C5 . . 118.6(4)
C5 C8 Eu1A . 2_645 174.2(3)
C3 C2 C1 . . 120.9(4)
C3 C2 C7 . . 119.9(4)
C7 C2 C1 . . 119.1(4)
C6 C5 C8 . . 119.1(4)
C6 C5 C4 . . 118.5(4)
C4 C5 C8 . . 122.4(4)
C5 C6 C7 . . 122.5(4)
C2 C3 C4 . . 121.2(4)
N1 C3 C2 . . 125.9(7)
N1 C3 C4 . . 109.9(7)
C6 C7 C2 . . 118.6(4)
N3 C7 C2 . . 127.1(6)
N3 C7 C6 . . 113.1(6)
C5 C4 C3 . . 119.0(4)
N2 C4 C5 . . 124.2(5)
N2 C4 C3 . . 116.0(5)
O6 Eu1B O5 3_666 2_645 70.24(9)
O6 Eu1B O4 3_666 4_566 71.76(10)
O7 Eu1B O6 4_676 3_666 72.95(10)
O7 Eu1B O5 4_676 2_645 101.31(10)
O7 Eu1B O4 4_676 4_566 73.14(10)
O4 Eu1B O5 4_566 2_645 141.46(10)
O3 Eu1B O6 . 3_666 99.37(11)
O3 Eu1B O5 . 2_645 66.84(9)
O3 Eu1B O7 . 4_676 167.83(13)
O3 Eu1B O4 . 4_566 114.01(12)
O3 Eu1B O9W . . 100.09(12)
O9W Eu1B O6 . 3_666 146.74(13)
O9W Eu1B O5 . 2_645 93.23(12)
O9W Eu1B O7 . 4_676 82.84(12)
O9W Eu1B O4 . 4_566 122.82(13)

loop_
_geom_bond_atom_site_label_1
_geom_bond_atom_site_label_2
_geom_bond_site_symmetry_2
_geom_bond_distance
Eu1A Eu1A 3_565 4.0868(4)
Eu1A O6 . 2.521(2)
Eu1A O8 2_545 2.562(2)
Eu1A O8 4_575 2.508(3)
Eu1A O5 . 2.508(2)
Eu1A O2 3_565 2.476(2)
Eu1A O7 2_545 2.444(3)
Eu1A O4 2_655 2.604(3)
Eu1A O1 . 2.375(2)
Eu1A O3 2_655 2.470(3)
O6 C10 . 1.247(4)
O6 Eu1B 3_666 2.445(3)
O8 C10 . 1.256(4)
O5 C9 . 1.247(4)
O5 Eu1B 2_655 2.811(3)
O2 C1 . 1.261(4)
O7 C9 . 1.247(4)
O7 Eu1B 4_475 2.349(3)
O4 C8 . 1.264(4)
O4 Eu1B 4_565 2.468(3)
O1 C1 . 1.266(4)
O3 C8 . 1.272(4)
O3 Eu1B . 2.281(3)
C10 C9 . 1.558(5)
C1 C2 . 1.497(5)
C8 C5 . 1.484(5)
C2 C3 . 1.375(5)
C2 C7 . 1.393(6)
C5 C6 . 1.386(6)
C5 C4 . 1.398(6)
C6 C7 . 1.386(6)
C3 C4 . 1.408(6)
C3 N1 . 1.368(14)
C7 N3 . 1.343(13)
C4 N2 . 1.387(8)
Eu1B O9W . 2.317(4)

loop_
_geom_hbond_atom_site_label_D
_geom_hbond_atom_site_label_H
_geom_hbond_atom_site_label_A
_geom_hbond_site_symmetry_A
_geom_hbond_distance_DH
_geom_hbond_distance_HA
_geom_hbond_distance_DA
_geom_hbond_angle_DHA
_geom_hbond_publ_flag
O9W H9WA O2 3_665 1.11(5) 1.81(5) 2.904(4) 171(5) yes
O9W H9WB O5 4_676 1.10(5) 1.87(5) 2.943(4) 163(4) yes
C6 H6 O3 . 0.93 2.47 2.781(6) 100 yes
N1 H1B O2 . 0.86 2.03 2.736(16) 139 yes

_cod_database_fobs_code 2243181
